data_4511050
loop_
_publ_author_name
'Hu, Mei-Hong'
'Shen, Gui-Lan'
'Zhang, Jing-Xiang'
'Yin, Ye-Gao'
'Li, Dan'

_publ_section_title
;
 New Copper Coordination Polymers Derived fromp- ando-BIMB via Different
 Reaction Approaches: Toward the Effects of Isomeric Ligands (BIMB =
 Bis-(imidazol-1-ylmethyl)benzene)
;
_journal_issue 10
_journal_name_full 'Crystal Growth &amp; Design'
_journal_page_first 4533
_journal_paper_doi 10.1021/cg900547b
_journal_volume 9
_journal_year 2009
_chemical_formula_sum 'C28 H28 Cu N14'
_chemical_formula_weight 624.18
_chemical_name_systematic
; 
 ? 
;
_space_group_IT_number 1
_symmetry_space_group_name_Hall 'P 1'
_symmetry_space_group_name_H-M 'P 1'
_atom_sites_solution_hydrogens geom
_atom_sites_solution_primary direct
_atom_sites_solution_secondary difmap
_audit_creation_method SHELXL-97
_cell_angle_alpha 104.358(2)
_cell_angle_beta 90.672(2)
_cell_angle_gamma 104.581(2)
_cell_formula_units_Z 1
_cell_length_a 8.3080(11)
_cell_length_b 9.3858(13)
_cell_length_c 9.4912(13)
_cell_measurement_temperature 273(2)
_cell_volume 691.71(16)
_computing_cell_refinement 'Bruker SMART'
_computing_data_collection 'Bruker SMART'
_computing_data_reduction 'Bruker SMART'
_computing_molecular_graphics 'Bruker SHELXTL'
_computing_publication_material 'Bruker SHELXTL'
_computing_structure_refinement 'SHELXL-97 (Sheldrick, 1997)'
_computing_structure_solution 'SHELXS-97 (Sheldrick, 1990)'
_diffrn_ambient_temperature 273(2)
_diffrn_measured_fraction_theta_full 0.961
_diffrn_measured_fraction_theta_max 0.961
_diffrn_measurement_device_type 'Bruker Apex CCD'
_diffrn_measurement_method '/w scan'
_diffrn_radiation_monochromator graphite
_diffrn_radiation_source 'fine-focus sealed tube'
_diffrn_radiation_type MoK\a
_diffrn_radiation_wavelength 0.71073
_diffrn_reflns_av_R_equivalents 0.0138
_diffrn_reflns_av_sigmaI/netI 0.0375
_diffrn_reflns_limit_h_max 10
_diffrn_reflns_limit_h_min -11
_diffrn_reflns_limit_k_max 12
_diffrn_reflns_limit_k_min -12
_diffrn_reflns_limit_l_max 12
_diffrn_reflns_limit_l_min -12
_diffrn_reflns_number 6524
_diffrn_reflns_theta_full 28.30
_diffrn_reflns_theta_max 28.30
_diffrn_reflns_theta_min 2.22
_exptl_absorpt_coefficient_mu 0.838
_exptl_absorpt_correction_T_max 0.9062
_exptl_absorpt_correction_T_min 0.8707
_exptl_absorpt_process_details SADABS
_exptl_crystal_colour blue
_exptl_crystal_density_diffrn 1.498
_exptl_crystal_density_method 'not measured'
_exptl_crystal_description block
_exptl_crystal_F_000 323
_exptl_crystal_size_max 0.17
_exptl_crystal_size_mid 0.16
_exptl_crystal_size_min 0.12
_refine_diff_density_max 0.570
_refine_diff_density_min -0.213
_refine_diff_density_rms 0.057
_refine_ls_abs_structure_details 'Flack H D (1983), Acta Cryst. A39, 876-881'
_refine_ls_abs_structure_Flack 0.00
_refine_ls_extinction_method none
_refine_ls_goodness_of_fit_ref 1.057
_refine_ls_hydrogen_treatment mixed
_refine_ls_matrix_type full
_refine_ls_number_parameters 388
_refine_ls_number_reflns 5831
_refine_ls_number_restraints 3
_refine_ls_restrained_S_all 1.057
_refine_ls_R_factor_all 0.0396
_refine_ls_R_factor_gt 0.0358
_refine_ls_shift/su_max 1.017
_refine_ls_shift/su_mean 0.163
_refine_ls_structure_factor_coef Fsqd
_refine_ls_weighting_details 'calc w=1/[\s^2^(Fo^2^)+(0.0434P)^2^+0.1928P] where P=(Fo^2^+2Fc^2^)/3'
_refine_ls_weighting_scheme calc
_refine_ls_wR_factor_gt 0.0882
_refine_ls_wR_factor_ref 0.0912
_reflns_number_gt 5348
_reflns_number_total 5831
_reflns_threshold_expression >2sigma(I)
_cod_data_source_file cg900547b_si_002.cif
_cod_data_source_block complex4
_cod_database_code 4511050

loop_
_symmetry_equiv_pos_as_xyz
'x, y, z'

loop_
_atom_site_label
_atom_site_type_symbol
_atom_site_fract_x
_atom_site_fract_y
_atom_site_fract_z
_atom_site_U_iso_or_equiv
_atom_site_adp_type
_atom_site_occupancy
_atom_site_symmetry_multiplicity
_atom_site_calc_flag
_atom_site_refinement_flags
Cu1 Cu 0.60961(13) 0.74455(13) -0.20622(12) 0.03027(9) Uani 1 1 d .
N2 N 0.8273(6) 0.8423(5) -0.2739(5) 0.0282(11) Uani 1 1 d .
C19 C 0.3462(7) 0.5103(7) -0.1188(7) 0.0297(13) Uani 1 1 d .
H19 H 0.4098 0.4401 -0.1382 0.036 Uiso 1 1 calc R
N1 N 0.3895(6) 0.6453(6) -0.1390(6) 0.0309(12) Uani 1 1 d .
N4 N 0.7145(7) 0.7889(6) -0.0055(6) 0.0328(12) Uani 1 1 d .
N3 N 0.5016(7) 0.6984(6) -0.4111(6) 0.0272(11) Uani 1 1 d .
C11 C 0.0976(7) 0.4263(7) 0.2431(7) 0.0316(13) Uani 1 1 d .
C8 C 0.0922(7) 0.3424(6) -0.0326(6) 0.0300(13) Uani 1 1 d .
H8A H 0.1668 0.2800 -0.0237 0.036 Uiso 1 1 calc R
H8B H 0.0097 0.2861 -0.1134 0.036 Uiso 1 1 calc R
C13 C -0.1655(7) 0.3500(8) 0.1009(7) 0.0339(14) Uani 1 1 d .
H13 H -0.2282 0.3126 0.0114 0.041 Uiso 1 1 calc R
C7 C 1.1145(8) 1.0576(7) 0.3439(6) 0.0304(12) Uani 1 1 d .
C2 C 1.2048(7) 1.1122(6) 0.4783(6) 0.0274(12) Uani 1 1 d .
C15 C -0.1506(10) 0.4357(9) 0.3589(8) 0.0472(18) Uani 1 1 d .
H15 H -0.2034 0.4591 0.4442 0.057 Uiso 1 1 calc R
C10 C 0.2619(9) 0.7162(9) -0.0978(8) 0.0459(17) Uani 1 1 d .
H10 H 0.2612 0.8148 -0.0992 0.055 Uiso 1 1 calc R
C5 C 1.3789(9) 1.0537(9) 0.2276(8) 0.0404(17) Uani 1 1 d .
H5 H 1.4361 1.0356 0.1441 0.049 Uiso 1 1 calc R
C3 C 1.3778(8) 1.1362(7) 0.4885(6) 0.0306(13) Uani 1 1 d .
H3 H 1.4364 1.1717 0.5799 0.037 Uiso 1 1 calc R
C14 C -0.2441(9) 0.3807(9) 0.2281(9) 0.0441(17) Uani 1 1 d .
H14 H -0.3594 0.3642 0.2248 0.053 Uiso 1 1 calc R
C1 C 1.1242(7) 1.1420(7) 0.6225(6) 0.0304(13) Uani 1 1 d .
H1A H 1.2107 1.1955 0.7008 0.036 Uiso 1 1 calc R
H1B H 1.0515 1.2076 0.6191 0.036 Uiso 1 1 calc R
C12 C 0.0060(7) 0.3746(6) 0.1059(5) 0.0252(11) Uani 1 1 d .
C6 C 1.1991(8) 1.0259(9) 0.2172(7) 0.0387(16) Uani 1 1 d .
H6 H 1.1394 0.9869 0.1264 0.046 Uiso 1 1 calc R
C16 C 0.0115(10) 0.4561(9) 0.3669(7) 0.0435(17) Uani 1 1 d .
H16 H 0.0705 0.4916 0.4580 0.052 Uiso 1 1 calc R
C4 C 1.4638(8) 1.1080(8) 0.3648(8) 0.0360(14) Uani 1 1 d .
H4 H 1.5792 1.1256 0.3739 0.043 Uiso 1 1 calc R
N14 N 1.0276(7) 1.0026(6) 0.6548(6) 0.0269(11) Uani 1 1 d .
N7 N 0.1881(7) 0.4852(7) -0.0628(6) 0.0289(11) Uani 1 1 d .
N5 N 0.8460(6) 0.9214(6) 0.2157(5) 0.0268(10) Uani 1 1 d .
C17 C 0.7840(8) 0.9248(7) 0.0862(7) 0.0363(15) Uani 1 1 d .
H17 H 0.7889 1.0157 0.0617 0.044 Uiso 1 1 calc R
C21 C 0.7324(9) 0.6865(8) 0.0740(8) 0.0370(15) Uani 1 1 d .
H21 H 0.6967 0.5809 0.0406 0.044 Uiso 1 1 calc R
C25 C 0.2893(8) 0.4445(8) 0.2553(7) 0.0367(15) Uani 1 1 d .
H25A H 0.3099 0.3520 0.2705 0.044 Uiso 1 1 calc R
H25B H 0.3343 0.4587 0.1645 0.044 Uiso 1 1 calc R
C23 C 0.4865(9) 0.7997(8) -0.4852(8) 0.0377(15) Uani 1 1 d .
H23 H 0.5252 0.9050 -0.4511 0.045 Uiso 1 1 calc R
C24 C 0.4047(8) 0.7226(7) -0.6192(7) 0.0352(14) Uani 1 1 d .
H24 H 0.3749 0.7633 -0.6924 0.042 Uiso 1 1 calc R
C22 C 0.9332(8) 1.0436(9) 0.3311(7) 0.0427(18) Uani 1 1 d .
H22A H 0.8873 1.0301 0.4219 0.051 Uiso 1 1 calc R
H22B H 0.9160 1.1377 0.3168 0.051 Uiso 1 1 calc R
C26 C 1.0790(10) 0.8714(10) 0.6459(10) 0.050(2) Uani 1 1 d .
H26 H 1.1791 0.8521 0.6151 0.060 Uiso 1 1 calc R
C27 C 0.1380(9) 0.6122(9) -0.0549(10) 0.0455(18) Uani 1 1 d .
H27 H 0.0359 0.6271 -0.0252 0.055 Uiso 1 1 calc R
N6 N 0.3781(7) 0.5782(7) -0.6208(6) 0.0385(13) Uani 1 1 d .
C29 C 0.8828(7) 0.9807(6) -0.3004(6) 0.0292(12) Uani 1 1 d .
H29 H 0.8210 1.0524 -0.2871 0.035 Uiso 1 1 calc R
C30 C 0.9530(9) 0.7791(8) -0.3087(8) 0.0416(17) Uani 1 1 d .
H30 H 0.9528 0.6818 -0.3021 0.050 Uiso 1 1 calc R
C32 C 0.4352(7) 0.5615(7) -0.4948(5) 0.0299(13) Uani 1 1 d .
H32 H 0.4289 0.4698 -0.4713 0.036 Uiso 1 1 calc R
C31 C 0.8086(9) 0.7632(9) 0.2053(8) 0.0488(19) Uani 1 1 d .
H31 H 0.8332 0.7198 0.2783 0.059 Uiso 1 1 calc R
N9 N 0.7352(7) 0.3925(6) 0.7040(6) 0.0332(12) Uani 1 1 d .
N12 N 0.4848(7) 0.0946(8) 0.8811(6) 0.0391(14) Uani 1 1 d .
N11 N 0.5544(10) 0.0035(8) 0.8559(9) 0.0552(18) Uani 1 1 d .
N8 N 0.6603(9) 0.4835(8) 0.7284(8) 0.0487(16) Uani 1 1 d .
N13 N 0.4188(11) 0.1941(10) 0.9134(11) 0.074(2) Uani 1 1 d .
N10 N 0.8115(12) 0.3030(12) 0.6748(11) 0.085(3) Uani 1 1 d .

loop_
_atom_site_aniso_label
_atom_site_aniso_U_11
_atom_site_aniso_U_22
_atom_site_aniso_U_33
_atom_site_aniso_U_23
_atom_site_aniso_U_13
_atom_site_aniso_U_12
Cu1 0.02323(13) 0.03866(16) 0.02315(13) 0.00767(10) 0.00169(9) -0.00185(10)
N2 0.034(3) 0.022(3) 0.022(2) -0.0008(18) 0.0034(19) 0.002(2)
C19 0.0112(19) 0.051(4) 0.027(2) 0.011(2) 0.0083(17) 0.008(2)
N1 0.016(2) 0.046(3) 0.032(3) 0.018(2) 0.0035(18) 0.002(2)
N4 0.032(3) 0.036(3) 0.028(3) 0.008(2) 0.002(2) 0.004(2)
N3 0.023(2) 0.030(3) 0.026(2) 0.009(2) -0.0007(18) 0.002(2)
C11 0.018(2) 0.034(3) 0.044(3) 0.008(2) 0.001(2) 0.009(2)
C8 0.030(3) 0.021(2) 0.032(3) 0.010(2) 0.011(2) -0.009(2)
C13 0.013(2) 0.039(3) 0.051(4) 0.020(3) -0.004(2) 0.001(2)
C7 0.042(3) 0.032(3) 0.012(2) 0.0032(18) 0.0066(19) 0.002(2)
C2 0.016(2) 0.024(3) 0.040(3) 0.009(2) 0.009(2) 0.0017(18)
C15 0.057(4) 0.045(4) 0.038(4) 0.011(3) 0.022(3) 0.008(3)
C10 0.036(3) 0.045(4) 0.061(4) 0.012(3) 0.014(3) 0.018(3)
C5 0.033(3) 0.061(4) 0.039(4) 0.023(3) 0.021(3) 0.023(3)
C3 0.040(3) 0.026(3) 0.022(3) 0.006(2) 0.009(2) 0.002(2)
C14 0.032(3) 0.049(4) 0.056(4) 0.024(3) 0.027(3) 0.006(3)
C1 0.030(3) 0.038(3) 0.018(2) -0.003(2) -0.001(2) 0.012(2)
C12 0.036(3) 0.022(2) 0.014(2) 0.0046(18) 0.0002(19) 0.001(2)
C6 0.026(3) 0.062(4) 0.030(3) 0.011(3) 0.006(2) 0.017(3)
C16 0.061(4) 0.042(3) 0.021(3) 0.003(2) 0.007(2) 0.005(3)
C4 0.027(3) 0.039(3) 0.048(4) 0.016(3) 0.004(2) 0.013(3)
N14 0.024(2) 0.028(3) 0.025(2) 0.010(2) 0.0054(19) -0.0015(19)
N7 0.025(2) 0.035(3) 0.027(3) 0.007(2) 0.009(2) 0.008(2)
N5 0.031(2) 0.034(2) 0.020(2) 0.0154(16) 0.0025(16) 0.0087(18)
C17 0.038(3) 0.021(3) 0.048(4) 0.009(3) 0.006(3) 0.005(2)
C21 0.037(3) 0.035(3) 0.044(4) 0.023(3) -0.005(3) 0.006(3)
C25 0.033(3) 0.047(4) 0.030(3) 0.012(3) -0.008(2) 0.009(3)
C23 0.036(3) 0.029(3) 0.040(4) 0.002(3) 0.001(3) 0.001(3)
C24 0.036(3) 0.041(3) 0.032(3) 0.011(3) -0.012(2) 0.015(3)
C22 0.030(3) 0.055(4) 0.029(3) -0.016(3) 0.001(2) 0.011(3)
C26 0.044(4) 0.049(4) 0.070(5) 0.022(4) 0.024(4) 0.029(4)
C27 0.029(3) 0.045(4) 0.072(5) 0.033(3) 0.027(3) 0.008(3)
N6 0.031(2) 0.041(3) 0.031(3) -0.0062(19) -0.0088(18) 0.003(2)
C29 0.036(3) 0.017(2) 0.030(3) 0.0009(18) 0.001(2) 0.003(2)
C30 0.041(3) 0.033(3) 0.062(4) 0.032(3) 0.021(3) 0.010(3)
C32 0.029(3) 0.045(3) 0.015(2) 0.012(2) -0.009(2) 0.005(2)
C31 0.048(4) 0.052(4) 0.047(4) 0.030(4) 0.006(3) -0.002(3)
N9 0.038(3) 0.033(3) 0.031(3) 0.014(2) 0.000(2) 0.006(2)
N12 0.029(3) 0.057(4) 0.037(3) 0.020(3) 0.005(2) 0.013(3)
N11 0.064(4) 0.035(3) 0.071(4) 0.013(3) 0.019(3) 0.020(3)
N8 0.041(3) 0.045(4) 0.058(4) 0.008(3) 0.013(3) 0.012(3)
N13 0.066(4) 0.074(5) 0.106(6) 0.039(5) 0.023(4) 0.046(4)
N10 0.100(7) 0.113(7) 0.076(5) 0.035(5) 0.015(4) 0.076(6)

loop_
_atom_type_symbol
_atom_type_description
_atom_type_scat_dispersion_real
_atom_type_scat_dispersion_imag
_atom_type_scat_source
C C 0.0033 0.0016 'International Tables Vol C Tables 4.2.6.8 and 6.1.1.4'
H H 0.0000 0.0000 'International Tables Vol C Tables 4.2.6.8 and 6.1.1.4'
N N 0.0061 0.0033 'International Tables Vol C Tables 4.2.6.8 and 6.1.1.4'
Cu Cu 0.3201 1.2651 'International Tables Vol C Tables 4.2.6.8 and 6.1.1.4'

loop_
_geom_angle_atom_site_label_1
_geom_angle_atom_site_label_2
_geom_angle_atom_site_label_3
_geom_angle
_geom_angle_site_symmetry_1
_geom_angle_site_symmetry_3
N4 Cu1 N2 90.8(2) . .
N4 Cu1 N1 89.4(2) . .
N2 Cu1 N1 179.7(3) . .
N4 Cu1 N3 179.7(3) . .
N2 Cu1 N3 89.4(2) . .
N1 Cu1 N3 90.3(2) . .
C30 N2 C29 103.0(5) . .
C30 N2 Cu1 126.4(4) . .
C29 N2 Cu1 130.6(4) . .
N1 C19 N7 109.8(5) . .
N1 C19 H19 125.1 . .
N7 C19 H19 125.1 . .
C19 N1 C10 108.4(6) . .
C19 N1 Cu1 126.3(4) . .
C10 N1 Cu1 125.2(5) . .
C17 N4 C21 103.3(6) . .
C17 N4 Cu1 128.1(5) . .
C21 N4 Cu1 128.6(5) . .
C32 N3 C23 108.0(5) . .
C32 N3 Cu1 124.9(4) . .
C23 N3 Cu1 127.0(5) . .
C16 C11 C12 118.2(6) . .
C16 C11 C25 121.0(6) . .
C12 C11 C25 120.8(5) . .
N7 C8 C12 110.9(5) . .
N7 C8 H8A 109.4 . .
C12 C8 H8A 109.4 . .
N7 C8 H8B 109.5 . .
C12 C8 H8B 109.5 . .
H8A C8 H8B 108.0 . .
C14 C13 C12 120.3(6) . .
C14 C13 H13 119.8 . .
C12 C13 H13 119.9 . .
C2 C7 C6 119.1(6) . .
C2 C7 C22 121.0(5) . .
C6 C7 C22 119.7(5) . .
C7 C2 C3 120.6(5) . .
C7 C2 C1 123.2(5) . .
C3 C2 C1 116.1(5) . .
C16 C15 C14 121.6(7) . .
C16 C15 H15 119.2 . .
C14 C15 H15 119.3 . .
C27 C10 N1 106.6(7) . .
C27 C10 H10 126.7 . .
N1 C10 H10 126.6 . .
C4 C5 C6 118.5(6) . .
C4 C5 H5 120.7 . .
C6 C5 H5 120.8 . .
C4 C3 C2 121.1(6) . .
C4 C3 H3 119.5 . .
C2 C3 H3 119.4 . .
C15 C14 C13 119.3(7) . .
C15 C14 H14 120.2 . .
C13 C14 H14 120.5 . .
N14 C1 C2 112.9(5) . .
N14 C1 H1A 109.0 . .
C2 C1 H1A 109.0 . .
N14 C1 H1B 109.1 . .
C2 C1 H1B 109.0 . .
H1A C1 H1B 107.8 . .
C13 C12 C11 118.7(6) . .
C13 C12 C8 120.4(5) . .
C11 C12 C8 120.8(5) . .
C7 C6 C5 120.2(6) . .
C7 C6 H6 119.8 . .
C5 C6 H6 119.9 . .
C15 C16 C11 121.8(7) . .
C15 C16 H16 119.0 . .
C11 C16 H16 119.1 . .
C3 C4 C5 120.4(6) . .
C3 C4 H4 119.6 . .
C5 C4 H4 120.0 . .
C29 N14 C26 107.4(6) 1_556 .
C29 N14 C1 126.2(6) 1_556 .
C26 N14 C1 126.4(6) . .
C27 N7 C19 106.2(6) . .
C27 N7 C8 127.4(5) . .
C19 N7 C8 126.2(6) . .
C17 N5 C22 128.9(6) . .
C17 N5 C31 102.6(5) . .
C22 N5 C31 128.4(5) . .
N4 C17 N5 115.5(6) . .
N4 C17 H17 122.2 . .
N5 C17 H17 122.2 . .
C31 C21 N4 109.6(6) . .
C31 C21 H21 125.3 . .
N4 C21 H21 125.1 . .
N6 C25 C11 112.0(5) 1_556 .
N6 C25 H25A 109.1 1_556 .
C11 C25 H25A 109.2 . .
N6 C25 H25B 109.3 1_556 .
C11 C25 H25B 109.2 . .
H25A C25 H25B 107.9 . .
N3 C23 C24 109.0(6) . .
N3 C23 H23 125.6 . .
C24 C23 H23 125.4 . .
N6 C24 C23 104.3(5) . .
N6 C24 H24 127.9 . .
C23 C24 H24 127.9 . .
N5 C22 C7 113.3(5) . .
N5 C22 H22A 108.8 . .
C7 C22 H22A 108.9 . .
N5 C22 H22B 109.0 . .
C7 C22 H22B 108.9 . .
H22A C22 H22B 107.7 . .
C30 C26 N14 104.5(6) 1_556 .
C30 C26 H26 127.8 1_556 .
N14 C26 H26 127.6 . .
N7 C27 C10 109.0(6) . .
N7 C27 H27 125.6 . .
C10 C27 H27 125.4 . .
C24 N6 C32 111.6(5) . .
C24 N6 C25 125.6(5) . 1_554
C32 N6 C25 122.8(6) . 1_554
N14 C29 N2 113.0(5) 1_554 .
N14 C29 H29 123.5 1_554 .
N2 C29 H29 123.5 . .
C26 C30 N2 112.1(6) 1_554 .
C26 C30 H30 123.9 1_554 .
N2 C30 H30 124.0 . .
N3 C32 N6 107.1(5) . .
N3 C32 H32 126.5 . .
N6 C32 H32 126.4 . .
C21 C31 N5 108.9(6) . .
C21 C31 H31 125.5 . .
N5 C31 H31 125.5 . .
N10 N9 N8 177.5(9) . .
N11 N12 N13 176.3(9) . .

loop_
_geom_bond_atom_site_label_1
_geom_bond_atom_site_label_2
_geom_bond_distance
_geom_bond_site_symmetry_2
Cu1 N4 1.986(6) .
Cu1 N2 2.002(5) .
Cu1 N1 2.021(5) .
Cu1 N3 2.029(6) .
N2 C30 1.332(9) .
N2 C29 1.352(8) .
C19 N1 1.290(9) .
C19 N7 1.409(8) .
C19 H19 0.9300 .
N1 C10 1.399(9) .
N4 C17 1.336(8) .
N4 C21 1.395(8) .
N3 C32 1.309(8) .
N3 C23 1.344(9) .
C11 C16 1.389(9) .
C11 C12 1.409(8) .
C11 C25 1.558(8) .
C8 N7 1.474(8) .
C8 C12 1.506(8) .
C8 H8A 0.9700 .
C8 H8B 0.9700 .
C13 C14 1.382(10) .
C13 C12 1.383(8) .
C13 H13 0.9300 .
C7 C2 1.383(9) .
C7 C6 1.406(8) .
C7 C22 1.479(9) .
C2 C3 1.396(9) .
C2 C1 1.525(8) .
C15 C16 1.310(11) .
C15 C14 1.367(12) .
C15 H15 0.9300 .
C10 C27 1.370(10) .
C10 H10 0.9300 .
C5 C4 1.386(11) .
C5 C6 1.448(9) .
C5 H5 0.9300 .
C3 C4 1.386(9) .
C3 H3 0.9300 .
C14 H14 0.9300 .
C1 N14 1.458(8) .
C1 H1A 0.9700 .
C1 H1B 0.9700 .
C6 H6 0.9300 .
C16 H16 0.9300 .
C4 H4 0.9300 .
N14 C29 1.265(8) 1_556
N14 C26 1.386(10) .
N7 C27 1.343(10) .
N5 C17 1.338(8) .
N5 C22 1.408(8) .
N5 C31 1.416(9) .
C17 H17 0.9300 .
C21 C31 1.334(10) .
C21 H21 0.9300 .
C25 N6 1.511(8) 1_556
C25 H25A 0.9700 .
C25 H25B 0.9700 .
C23 C24 1.371(9) .
C23 H23 0.9300 .
C24 N6 1.314(9) .
C24 H24 0.9300 .
C22 H22A 0.9700 .
C22 H22B 0.9700 .
C26 C30 1.330(10) 1_556
C26 H26 0.9300 .
C27 H27 0.9300 .
N6 C32 1.341(7) .
N6 C25 1.511(8) 1_554
C29 N14 1.265(8) 1_554
C29 H29 0.9300 .
C30 C26 1.330(10) 1_554
C30 H30 0.9300 .
C32 H32 0.9300 .
C31 H31 0.9300 .
N9 N10 1.158(10) .
N9 N8 1.159(9) .
N12 N11 1.129(10) .
N12 N13 1.177(10) .
